data_2105852
loop_
_publ_author_name
'Kapustin, Eugene A.'
'Minkov, Vasily S.'
'Boldyreva, Elena V.'

_publ_section_title
;
 Effect of pressure on methylated glycine derivatives: relative roles of
 hydrogen bonds and steric repulsion of methyl groups
;
_journal_issue 3
_journal_name_full 'Acta Crystallographica Section B'
_journal_page_first 517
_journal_page_last 532
_journal_paper_doi 10.1107/S205252061401035X
_journal_volume 70
_journal_year 2014
_chemical_formula_moiety 'C5 H11 N O2'
_chemical_formula_sum 'C5 H11 N O2'
_chemical_formula_weight 117.15
_chemical_name_common N,N,N-trimethylglycine
_chemical_name_systematic
;
 2-(trimethylamino)acetic acid
;
_space_group_IT_number 62
_symmetry_cell_setting orthorhombic
_symmetry_space_group_name_Hall '-P 2ac 2n'
_symmetry_space_group_name_H-M 'P n m a'
_atom_sites_solution_hydrogens geom
_atom_sites_solution_primary direct
_atom_sites_solution_secondary difmap
_audit_creation_method SHELXL-97
_cell_angle_alpha 90.00
_cell_angle_beta 90.00
_cell_angle_gamma 90.00
_cell_formula_units_Z 4
_cell_length_a 14.5652(16)
_cell_length_b 6.8755(6)
_cell_length_c 6.1405(5)
_cell_measurement_reflns_used 4459
_cell_measurement_temperature 295(2)
_cell_measurement_theta_max 26.73
_cell_measurement_theta_min 2.80
_cell_volume 614.93(10)
_computing_structure_refinement 'SHELXL-97 (Sheldrick, 1997)'
_computing_structure_solution 'SHELXS-97 (Sheldrick, 1990)'
_diffrn_ambient_temperature 295(2)
_diffrn_detector_area_resol_mean 6.67
_diffrn_measured_fraction_theta_full 0.999
_diffrn_measured_fraction_theta_max 0.999
_diffrn_measurement_device '2-circle goniometer'
_diffrn_measurement_device_type 'STOE IPDS 2'
_diffrn_measurement_method 'rotation method'
_diffrn_radiation_monochromator graphite
_diffrn_radiation_source 'fine-focus sealed tube'
_diffrn_radiation_type MoK\a
_diffrn_radiation_wavelength 0.71073
_diffrn_reflns_av_R_equivalents 0.0283
_diffrn_reflns_av_sigmaI/netI 0.0165
_diffrn_reflns_limit_h_max 16
_diffrn_reflns_limit_h_min -18
_diffrn_reflns_limit_k_max 8
_diffrn_reflns_limit_k_min -8
_diffrn_reflns_limit_l_max 7
_diffrn_reflns_limit_l_min -7
_diffrn_reflns_number 4459
_diffrn_reflns_theta_full 26.73
_diffrn_reflns_theta_max 26.73
_diffrn_reflns_theta_min 2.80
_exptl_absorpt_coefficient_mu 0.097
_exptl_absorpt_correction_T_max 0.9904
_exptl_absorpt_correction_T_min 0.9577
_exptl_absorpt_correction_type numerical
_exptl_absorpt_process_details 'X-SHAPE, Stoe&Cie, 2003'
_exptl_crystal_colour colourless
_exptl_crystal_density_diffrn 1.265
_exptl_crystal_density_method 'not measured'
_exptl_crystal_description plate
_exptl_crystal_F_000 256
_exptl_crystal_size_max 0.45
_exptl_crystal_size_mid 0.40
_exptl_crystal_size_min 0.10
_refine_diff_density_max 0.134
_refine_diff_density_min -0.169
_refine_ls_extinction_method none
_refine_ls_goodness_of_fit_ref 1.068
_refine_ls_hydrogen_treatment mixed
_refine_ls_matrix_type full
_refine_ls_number_parameters 69
_refine_ls_number_reflns 707
_refine_ls_number_restraints 0
_refine_ls_restrained_S_all 1.068
_refine_ls_R_factor_all 0.0501
_refine_ls_R_factor_gt 0.0371
_refine_ls_shift/su_max 0.000
_refine_ls_shift/su_mean 0.000
_refine_ls_structure_factor_coef Fsqd
_refine_ls_weighting_details 'calc w=1/[\s^2^(Fo^2^)+(0.0614P)^2^+0.0000P] where P=(Fo^2^+2Fc^2^)/3'
_refine_ls_weighting_scheme calc
_refine_ls_wR_factor_gt 0.0888
_refine_ls_wR_factor_ref 0.0942
_reflns_number_gt 568
_reflns_number_total 707
_reflns_threshold_expression >2sigma(I)
_cod_data_source_file xk5018sup1.cif
_cod_data_source_block Betaine-1atm
_cod_database_code 2105852
_cod_database_fobs_code 2105852

loop_
_symmetry_equiv_pos_as_xyz
'x, y, z'
'-x+1/2, -y, z+1/2'
'x+1/2, -y+1/2, -z+1/2'
'-x, y+1/2, -z'
'-x, -y, -z'
'x-1/2, y, -z-1/2'
'-x-1/2, y-1/2, z-1/2'
'x, -y-1/2, z'

loop_
_atom_site_type_symbol
_atom_site_label
_atom_site_fract_x
_atom_site_fract_y
_atom_site_fract_z
_atom_site_U_iso_or_equiv
_atom_site_adp_type
_atom_site_calc_flag
_atom_site_refinement_flags
_atom_site_occupancy
_atom_site_symmetry_multiplicity
N N1 0.62755(8) 0.2500 0.81277(19) 0.0301(3) Uani d S 1 2
O O1 0.87582(9) 0.2500 0.7027(3) 0.0755(5) Uani d S 1 2
C C4 0.58238(12) 0.2500 1.0325(3) 0.0450(4) Uani d S 1 2
H H4A 0.5170(16) 0.2500 1.008(3) 0.059(6) Uiso d S 1 2
H H4B 0.6034(10) 0.366(2) 1.108(2) 0.058(4) Uiso d . 1 1
C C3 0.59724(8) 0.42837(19) 0.6932(2) 0.0432(3) Uani d . 1 1
H H3C 0.6244(10) 0.426(2) 0.548(2) 0.051(3) Uiso d . 1 1
H H3B 0.5319(12) 0.426(2) 0.688(2) 0.053(4) Uiso d . 1 1
H H3A 0.6192(11) 0.539(3) 0.774(2) 0.059(4) Uiso d . 1 1
C C1 0.79337(11) 0.2500 0.6496(3) 0.0450(4) Uani d S 1 2
C C2 0.73007(10) 0.2500 0.8490(3) 0.0379(4) Uani d S 1 2
H H2A 0.7416(10) 0.367(2) 0.934(2) 0.057(4) Uiso d . 1 1
O O2 0.76030(9) 0.2500 0.4632(2) 0.0575(4) Uani d S 1 2

loop_
_atom_site_aniso_label
_atom_site_aniso_U_11
_atom_site_aniso_U_22
_atom_site_aniso_U_33
_atom_site_aniso_U_12
_atom_site_aniso_U_13
_atom_site_aniso_U_23
N1 0.0216(6) 0.0352(6) 0.0334(6) 0.000 0.0008(5) 0.000
O1 0.0263(6) 0.0858(11) 0.1145(13) 0.000 0.0158(7) 0.000
C4 0.0315(8) 0.0654(12) 0.0381(8) 0.000 0.0069(7) 0.000
C3 0.0362(7) 0.0419(7) 0.0514(7) 0.0087(5) -0.0007(5) 0.0072(6)
C1 0.0292(8) 0.0317(7) 0.0740(12) 0.000 0.0153(8) 0.000
C2 0.0211(7) 0.0453(9) 0.0475(9) 0.000 -0.0026(6) 0.000
O2 0.0563(8) 0.0620(9) 0.0540(8) 0.000 0.0217(6) 0.000

loop_
_atom_type_symbol
_atom_type_description
_atom_type_scat_dispersion_real
_atom_type_scat_dispersion_imag
_atom_type_scat_source
C C 0.0033 0.0016 'International Tables Vol C Tables 4.2.6.8 and 6.1.1.4'
H H 0.0000 0.0000 'International Tables Vol C Tables 4.2.6.8 and 6.1.1.4'
N N 0.0061 0.0033 'International Tables Vol C Tables 4.2.6.8 and 6.1.1.4'
O O 0.0106 0.0060 'International Tables Vol C Tables 4.2.6.8 and 6.1.1.4'

loop_
_geom_angle_atom_site_label_1
_geom_angle_atom_site_label_2
_geom_angle_atom_site_label_3
_geom_angle_site_symmetry_1
_geom_angle
C3 N1 C3 8_565 110.13(13)
C3 N1 C4 8_565 108.17(8)
C3 N1 C4 . 108.17(8)
C3 N1 C2 8_565 111.35(7)
C3 N1 C2 . 111.35(7)
C4 N1 C2 . 107.53(12)
O2 C1 O1 . 128.02(18)
O2 C1 C2 . 120.19(14)
O1 C1 C2 . 111.78(18)
N1 C2 C1 . 118.52(13)

loop_
_geom_bond_atom_site_label_1
_geom_bond_atom_site_label_2
_geom_bond_site_symmetry_2
_geom_bond_distance
N1 C3 8_565 1.4959(13)
N1 C3 . 1.4959(13)
N1 C4 . 1.5011(19)
N1 C2 . 1.5097(17)
O1 C1 . 1.244(2)
C1 O2 . 1.242(2)
C1 C2 . 1.533(2)

loop_
_geom_torsion_atom_site_label_1
_geom_torsion_atom_site_label_2
_geom_torsion_atom_site_label_3
_geom_torsion_atom_site_label_4
_geom_torsion_site_symmetry_1
_geom_torsion
C3 N1 C2 C1 8_565 61.67(8)
C3 N1 C2 C1 . -61.67(8)
C4 N1 C2 C1 . 180.0
O2 C1 C2 N1 . 0.0
O1 C1 C2 N1 . 180.0
